data_1513489
loop_
_publ_author_name
'Lin, Chia-Chi'
'Hsieh, Tsung-Han'
'Liao, Pen-Yuan'
'Liao, Zhen-Yuan'
'Chang, Chih-Wei'
'Shih, Yu-Chiao'
'Yeh, Wen-Hsiung'
'Chien, Tun-Cheng'

_publ_section_title
;
 Practical Synthesis of N-Substituted Cyanamides via Tiemann Rearrangement
 of Amidoximes.
;
_journal_issue 3
_journal_name_full 'Organic letters'
_journal_page_first 892
_journal_page_last 895
_journal_paper_doi 10.1021/ol403645y
_journal_volume 16
_journal_year 2014
_chemical_formula_moiety 'C16 H14 N2 O2 S'
_chemical_formula_sum 'C16 H14 N2 O2 S'
_chemical_formula_weight 298.35
_chemical_name_systematic
;
 ?
;
_space_group_IT_number 2
_symmetry_cell_setting triclinic
_symmetry_space_group_name_Hall '-P 1'
_symmetry_space_group_name_H-M 'P -1'
_atom_sites_solution_hydrogens geom
_atom_sites_solution_primary direct
_atom_sites_solution_secondary difmap
_audit_creation_method SHELXL-97
_cell_angle_alpha 88.867(7)
_cell_angle_beta 74.001(6)
_cell_angle_gamma 73.228(7)
_cell_formula_units_Z 2
_cell_length_a 8.2877(12)
_cell_length_b 8.7172(16)
_cell_length_c 10.9347(18)
_cell_measurement_reflns_used 0
_cell_measurement_temperature 200(2)
_cell_measurement_theta_max 0
_cell_measurement_theta_min 0
_cell_volume 725.5(2)
_computing_molecular_graphics 'Ortep-3 for Windows (Farrugia, 1997)'
_computing_publication_material 'WinGX publication routines (Farrugia, 1999)'
_computing_structure_refinement 'SHELXL-97 (Sheldrick, 1997)'
_computing_structure_solution 'SHELXS-86 (Sheldrick, 1986)'
_diffrn_ambient_temperature 200(2)
_diffrn_measured_fraction_theta_full 0.975
_diffrn_measured_fraction_theta_max 0.975
_diffrn_radiation_monochromator graphite
_diffrn_radiation_source 'fine-focus sealed tube'
_diffrn_radiation_type MoK\a
_diffrn_radiation_wavelength 0.71073
_diffrn_reflns_av_R_equivalents 0.0680
_diffrn_reflns_av_sigmaI/netI 0.1499
_diffrn_reflns_limit_h_max 9
_diffrn_reflns_limit_h_min -8
_diffrn_reflns_limit_k_max 10
_diffrn_reflns_limit_k_min -10
_diffrn_reflns_limit_l_max 12
_diffrn_reflns_limit_l_min -13
_diffrn_reflns_number 4761
_diffrn_reflns_theta_full 25.28
_diffrn_reflns_theta_max 25.28
_diffrn_reflns_theta_min 1.94
_exptl_absorpt_coefficient_mu 0.228
_exptl_absorpt_correction_T_max 0.9977
_exptl_absorpt_correction_T_min 0.9731
_exptl_absorpt_correction_type multi-scan
_exptl_crystal_colour colorless
_exptl_crystal_density_diffrn 1.366
_exptl_crystal_density_method 'not measured'
_exptl_crystal_description prism
_exptl_crystal_F_000 312
_exptl_crystal_size_max 0.12
_exptl_crystal_size_mid 0.10
_exptl_crystal_size_min 0.01
_refine_diff_density_max 0.250
_refine_diff_density_min -0.327
_refine_diff_density_rms 0.068
_refine_ls_extinction_method none
_refine_ls_goodness_of_fit_ref 0.970
_refine_ls_hydrogen_treatment constr
_refine_ls_matrix_type full
_refine_ls_number_parameters 190
_refine_ls_number_reflns 2575
_refine_ls_number_restraints 0
_refine_ls_restrained_S_all 0.970
_refine_ls_R_factor_all 0.1602
_refine_ls_R_factor_gt 0.0698
_refine_ls_shift/su_max 0.000
_refine_ls_shift/su_mean 0.000
_refine_ls_structure_factor_coef Fsqd
_refine_ls_weighting_details 'calc w=1/[\s^2^(Fo^2^)+(0.0531P)^2^+0.0000P] where P=(Fo^2^+2Fc^2^)/3'
_refine_ls_weighting_scheme calc
_refine_ls_wR_factor_gt 0.1202
_refine_ls_wR_factor_ref 0.1525
_reflns_number_gt 1302
_reflns_number_total 2575
_reflns_threshold_expression >2sigma(I)
_cod_data_source_file ol403645y_si_003.cif
_cod_data_source_block a14239
_cod_database_code 1513489

loop_
_symmetry_equiv_pos_as_xyz
'x, y, z'
'-x, -y, -z'

loop_
_atom_site_label
_atom_site_type_symbol
_atom_site_fract_x
_atom_site_fract_y
_atom_site_fract_z
_atom_site_U_iso_or_equiv
_atom_site_adp_type
_atom_site_occupancy
_atom_site_symmetry_multiplicity
_atom_site_calc_flag
_atom_site_refinement_flags
C1 C 0.4084(6) 0.4602(5) 0.7840(4) 0.0248(11) Uani 1 1 d .
C2 C 0.4128(6) 0.3708(6) 0.8891(4) 0.0323(12) Uani 1 1 d .
H2 H 0.5063 0.3567 0.9266 0.039 Uiso 1 1 calc R
C3 C 0.2807(6) 0.3021(6) 0.9392(4) 0.0350(13) Uani 1 1 d .
H3 H 0.2857 0.2379 1.0101 0.042 Uiso 1 1 calc R
C4 C 0.1410(6) 0.3246(6) 0.8885(4) 0.0314(12) Uani 1 1 d .
C5 C -0.0060(6) 0.2511(6) 0.9454(4) 0.0470(15) Uani 1 1 d .
H5A H -0.0929 0.2802 0.8972 0.071 Uiso 1 1 calc R
H5B H -0.0623 0.2917 1.0345 0.071 Uiso 1 1 calc R
H5C H 0.0423 0.1340 0.9412 0.071 Uiso 1 1 calc R
C6 C 0.1362(6) 0.4179(6) 0.7842(4) 0.0343(13) Uani 1 1 d .
H6 H 0.0391 0.4370 0.7499 0.041 Uiso 1 1 calc R
C7 C 0.2696(6) 0.4827(6) 0.7301(4) 0.0339(13) Uani 1 1 d .
H7 H 0.2677 0.5425 0.6566 0.041 Uiso 1 1 calc R
C8 C 0.4178(6) 0.8206(6) 0.8257(5) 0.0328(12) Uani 1 1 d .
C9 C 0.4241(6) 0.8026(6) 0.6038(4) 0.0324(12) Uani 1 1 d .
H9 H 0.4781 0.7436 0.5235 0.039 Uiso 1 1 calc R
C10 C 0.3018(6) 0.9359(6) 0.6094(4) 0.0318(12) Uani 1 1 d .
H10 H 0.2445 0.9907 0.6910 0.038 Uiso 1 1 calc R
C11 C 0.2429(6) 1.0111(6) 0.5011(4) 0.0278(12) Uani 1 1 d .
C12 C 0.3144(6) 0.9414(6) 0.3772(4) 0.0352(13) Uani 1 1 d .
H12 H 0.4058 0.8426 0.3605 0.042 Uiso 1 1 calc R
C13 C 0.2546(7) 1.0137(6) 0.2785(4) 0.0384(13) Uani 1 1 d .
H13 H 0.3043 0.9646 0.1944 0.046 Uiso 1 1 calc R
C14 C 0.1218(6) 1.1581(6) 0.3019(4) 0.0401(14) Uani 1 1 d .
H14 H 0.0801 1.2083 0.2342 0.048 Uiso 1 1 calc R
C15 C 0.0512(6) 1.2279(6) 0.4233(4) 0.0409(14) Uani 1 1 d .
H15 H -0.0387 1.3278 0.4393 0.049 Uiso 1 1 calc R
C16 C 0.1092(6) 1.1548(6) 0.5223(4) 0.0365(13) Uani 1 1 d .
H16 H 0.0569 1.2036 0.6063 0.044 Uiso 1 1 calc R
N1 N 0.4838(5) 0.7375(5) 0.7108(3) 0.0295(10) Uani 1 1 d .
N2 N 0.3616(5) 0.8893(5) 0.9232(4) 0.0425(12) Uani 1 1 d .
O1 O 0.6911(4) 0.5229(4) 0.7959(3) 0.0384(9) Uani 1 1 d .
O2 O 0.6536(4) 0.4838(4) 0.5815(3) 0.0372(9) Uani 1 1 d .
S1 S 0.58220(16) 0.53794(16) 0.71327(11) 0.0309(4) Uani 1 1 d .

loop_
_atom_site_aniso_label
_atom_site_aniso_U_11
_atom_site_aniso_U_22
_atom_site_aniso_U_33
_atom_site_aniso_U_23
_atom_site_aniso_U_13
_atom_site_aniso_U_12
C1 0.023(3) 0.022(3) 0.025(2) 0.001(2) -0.0059(19) -0.001(2)
C2 0.033(3) 0.034(3) 0.033(3) 0.006(2) -0.017(2) -0.008(3)
C3 0.042(3) 0.035(3) 0.028(3) 0.010(2) -0.013(2) -0.009(3)
C4 0.029(3) 0.025(3) 0.033(3) -0.006(2) 0.000(2) -0.005(2)
C5 0.042(3) 0.048(4) 0.050(3) 0.000(3) -0.006(3) -0.018(3)
C6 0.033(3) 0.035(3) 0.037(3) 0.006(3) -0.012(2) -0.011(3)
C7 0.040(3) 0.030(3) 0.030(3) 0.007(2) -0.015(2) -0.005(3)
C8 0.037(3) 0.030(3) 0.035(3) 0.007(3) -0.014(2) -0.012(3)
C9 0.040(3) 0.034(3) 0.024(3) 0.006(2) -0.011(2) -0.010(3)
C10 0.036(3) 0.029(3) 0.027(3) -0.002(2) -0.008(2) -0.004(3)
C11 0.027(3) 0.032(3) 0.027(3) 0.005(2) -0.009(2) -0.011(2)
C12 0.045(3) 0.022(3) 0.033(3) -0.001(2) -0.009(2) -0.003(3)
C13 0.047(3) 0.040(4) 0.027(3) 0.005(2) -0.009(2) -0.012(3)
C14 0.039(3) 0.051(4) 0.034(3) 0.016(3) -0.018(3) -0.013(3)
C15 0.035(3) 0.039(4) 0.040(3) 0.005(3) -0.012(3) 0.004(3)
C16 0.034(3) 0.038(4) 0.027(3) -0.001(2) -0.004(2) 0.001(3)
N1 0.037(2) 0.023(2) 0.026(2) -0.0009(18) -0.0090(18) -0.005(2)
N2 0.051(3) 0.042(3) 0.030(2) -0.001(2) -0.014(2) -0.004(2)
O1 0.032(2) 0.045(2) 0.042(2) 0.0097(17) -0.0187(16) -0.0092(18)
O2 0.038(2) 0.040(2) 0.0207(17) -0.0001(15) 0.0010(14) -0.0007(17)
S1 0.0281(7) 0.0301(8) 0.0308(7) 0.0045(6) -0.0085(6) -0.0027(6)

loop_
_atom_type_symbol
_atom_type_description
_atom_type_scat_dispersion_real
_atom_type_scat_dispersion_imag
_atom_type_scat_source
C C 0.0033 0.0016 'International Tables Vol C Tables 4.2.6.8 and 6.1.1.4'
H H 0.0000 0.0000 'International Tables Vol C Tables 4.2.6.8 and 6.1.1.4'
N N 0.0061 0.0033 'International Tables Vol C Tables 4.2.6.8 and 6.1.1.4'
O O 0.0106 0.0060 'International Tables Vol C Tables 4.2.6.8 and 6.1.1.4'
S S 0.1246 0.1234 'International Tables Vol C Tables 4.2.6.8 and 6.1.1.4'

loop_
_geom_angle_atom_site_label_1
_geom_angle_atom_site_label_2
_geom_angle_atom_site_label_3
_geom_angle
C2 C1 C7 120.2(4)
C2 C1 S1 120.0(4)
C7 C1 S1 119.7(4)
C3 C2 C1 119.5(4)
C2 C3 C4 121.2(4)
C3 C4 C6 118.7(4)
C3 C4 C5 121.1(5)
C6 C4 C5 120.2(4)
C7 C6 C4 120.9(4)
C6 C7 C1 119.4(4)
N2 C8 N1 179.2(5)
C10 C9 N1 124.4(4)
C9 C10 C11 126.2(4)
C16 C11 C12 118.0(4)
C16 C11 C10 119.5(4)
C12 C11 C10 122.4(5)
C13 C12 C11 121.0(5)
C12 C13 C14 119.9(5)
C15 C14 C13 119.6(5)
C14 C15 C16 120.5(5)
C15 C16 C11 120.9(4)
C8 N1 C9 120.2(4)
C8 N1 S1 115.6(3)
C9 N1 S1 121.2(3)
O1 S1 O2 121.6(2)
O1 S1 N1 106.42(19)
O2 S1 N1 103.98(19)
O1 S1 C1 109.1(2)
O2 S1 C1 110.0(2)
N1 S1 C1 104.1(2)

loop_
_geom_bond_atom_site_label_1
_geom_bond_atom_site_label_2
_geom_bond_distance
C1 C2 1.378(6)
C1 C7 1.396(6)
C1 S1 1.749(4)
C2 C3 1.376(6)
C3 C4 1.380(6)
C4 C6 1.391(6)
C4 C5 1.516(6)
C6 C7 1.371(6)
C8 N2 1.141(5)
C8 N1 1.353(6)
C9 C10 1.292(6)
C9 N1 1.439(5)
C10 C11 1.474(6)
C11 C16 1.386(6)
C11 C12 1.393(6)
C12 C13 1.376(6)
C13 C14 1.385(6)
C14 C15 1.368(6)
C15 C16 1.376(6)
N1 S1 1.698(4)
O1 S1 1.423(3)
O2 S1 1.430(3)
